data_2107963
loop_
_publ_author_name
'Raghavaiah, P.'
'Kuladeep, R.'
'Narayana Rao, D.'
'Jyothi Lakshmi, A.'
'Srujana, P.'
'Subbalakshmi, J.'

_publ_section_title
;
 <i>Bis</i>-(1-(2-aminoethyl)piperidino), (2-(2-aminoethyl)pyridino) and
 (1-(2-aminoethyl)pyrrolidino)-substituted dicyanoquinodimethanes:
 consequences of flexible ethylene spacers with heterocyclic moieties and
 amine functionalities
;
_journal_issue 5
_journal_name_full 'Acta Crystallographica Section B'
_journal_page_first 709
_journal_page_last 715
_journal_paper_doi 10.1107/S2052520616009537
_journal_volume 72
_journal_year 2016
_chemical_formula_sum 'C24 H22 N6'
_chemical_formula_weight 394.47
_chemical_name_systematic
;
 ?
;
_space_group_crystal_system orthorhombic
_space_group_IT_number 19
_space_group_name_Hall 'P 2ac 2ab'
_space_group_name_H-M_alt 'P 21 21 21'
_symmetry_space_group_name_Hall 'P 2ac 2ab'
_symmetry_space_group_name_H-M 'P 21 21 21'
_atom_sites_solution_hydrogens geom
_audit_creation_method SHELXL-2013
_cell_angle_alpha 90
_cell_angle_beta 90
_cell_angle_gamma 90
_cell_formula_units_Z 4
_cell_length_a 8.2134(11)
_cell_length_b 12.2105(11)
_cell_length_c 21.052(3)
_cell_measurement_reflns_used 536
_cell_measurement_temperature 293(2)
_cell_measurement_theta_max 20.6040
_cell_measurement_theta_min 3.3520
_cell_volume 2111.3(5)
_computing_cell_refinement
;
CrysAlisPro, Agilent Technologies,
Version 1.171.36.28 (release 01-02-2013 CrysAlis171 .NET)
(compiled Feb  1 2013,16:14:44)
;
_computing_data_collection
;
CrysAlisPro, Agilent Technologies,
Version 1.171.36.28 (release 01-02-2013 CrysAlis171 .NET)
(compiled Feb  1 2013,16:14:44)
;
_computing_data_reduction
;
CrysAlisPro, Agilent Technologies,
Version 1.171.36.28 (release 01-02-2013 CrysAlis171 .NET)
(compiled Feb  1 2013,16:14:44)
;
_computing_structure_refinement 'SHELXL-2013 (Sheldrick, 2013)'
_computing_structure_solution 'SHELXL-2013 (Sheldrick, 2013)'
_diffrn_ambient_temperature 293(2)
_diffrn_measured_fraction_theta_full 0.989
_diffrn_measured_fraction_theta_max 0.991
_diffrn_measurement_device_type 'Xcalibur, Eos, Gemini'
_diffrn_measurement_method '\w scans'
_diffrn_radiation_monochromator graphite
_diffrn_radiation_source 'Enhance (Mo) X-ray Source'
_diffrn_radiation_type MoK\a
_diffrn_radiation_wavelength 0.71073
_diffrn_reflns_av_R_equivalents 0.0466
_diffrn_reflns_limit_h_max 10
_diffrn_reflns_limit_h_min -4
_diffrn_reflns_limit_k_max 15
_diffrn_reflns_limit_k_min -9
_diffrn_reflns_limit_l_max 15
_diffrn_reflns_limit_l_min -26
_diffrn_reflns_number 5955
_diffrn_reflns_theta_full 25.242
_diffrn_reflns_theta_max 26.368
_diffrn_reflns_theta_min 2.662
_exptl_absorpt_coefficient_mu 0.077
_exptl_absorpt_correction_T_max 0.9908
_exptl_absorpt_correction_T_min 0.9757
_exptl_absorpt_correction_type multi-scan
_exptl_absorpt_process_details
;
CrysAlisPro, Agilent Technologies,
Version 1.171.36.28 (release 01-02-2013 CrysAlis171 .NET)
(compiled Feb  1 2013,16:14:44)
Empirical absorption correction using spherical harmonics,
 implemented in SCALE3 ABSPACK scaling algorithm.
;
_exptl_crystal_colour 'pale brown'
_exptl_crystal_density_diffrn 1.241
_exptl_crystal_description plate
_exptl_crystal_F_000 832
_exptl_crystal_size_max 0.320
_exptl_crystal_size_mid 0.240
_exptl_crystal_size_min 0.120
_refine_diff_density_max 0.171
_refine_diff_density_min -0.176
_refine_ls_abs_structure_details
;
 Flack x determined using 529 quotients [(I+)-(I-)]/[(I+)+(I-)]
 (Parsons and Flack (2004), Acta Cryst. A60, s61).
;
_refine_ls_abs_structure_Flack -2.7(10)
_refine_ls_extinction_method none
_refine_ls_goodness_of_fit_ref 0.951
_refine_ls_hydrogen_treatment constr
_refine_ls_matrix_type full
_refine_ls_number_parameters 271
_refine_ls_number_reflns 4005
_refine_ls_number_restraints 0
_refine_ls_restrained_S_all 0.951
_refine_ls_R_factor_all 0.1534
_refine_ls_R_factor_gt 0.0710
_refine_ls_shift/su_max 0.008
_refine_ls_shift/su_mean 0.001
_refine_ls_structure_factor_coef Fsqd
_refine_ls_weighting_details 'w=1/[\s^2^(Fo^2^)+(0.0233P)^2^] where P=(Fo^2^+2Fc^2^)/3'
_refine_ls_weighting_scheme calc
_refine_ls_wR_factor_gt 0.0907
_refine_ls_wR_factor_ref 0.1228
_reflns_number_gt 2093
_reflns_number_total 4005
_reflns_threshold_expression 'I > 2\s(I)'
_cod_data_source_file eb5046sup1.cif
_cod_data_source_block AEPyDQ
_cod_depositor_comments 'Adding full bibliography for 2107962--2107964.cif.'
_cod_original_cell_volume 2111.3(4)
_cod_database_code 2107963
_cod_database_fobs_code 2107963
_shelx_space_group_comment
;
The symmetry employed for this shelxl refinement is uniquely defined
by the following loop, which should always be used as a source of
symmetry information in preference to the above space-group names.
They are only intended as comments.
;
_shelx_estimated_absorpt_t_min 0.976
_shelx_estimated_absorpt_t_max 0.991
_shelxl_version_number 2.013

loop_
_space_group_symop_operation_xyz
'x, y, z'
'-x+1/2, -y, z+1/2'
'x+1/2, -y+1/2, -z'
'-x, y+1/2, -z+1/2'

loop_
_atom_site_type_symbol
_atom_site_label
_atom_site_fract_x
_atom_site_fract_y
_atom_site_fract_z
_atom_site_U_iso_or_equiv
_atom_site_adp_type
_atom_site_calc_flag
_atom_site_occupancy
C C1 0.5301(7) 0.4747(3) 0.6105(2) 0.0336(12) Uani d 1
C C2 0.4614(7) 0.4895(4) 0.5501(2) 0.0392(13) Uani d 1
H H2 0.3496 0.4808 0.5450 0.047 Uiso calc 1
C C3 0.5552(7) 0.5165(4) 0.4981(2) 0.0397(14) Uani d 1
H H3 0.5064 0.5248 0.4585 0.048 Uiso calc 1
C C4 0.7213(7) 0.5313(4) 0.5044(2) 0.0337(13) Uani d 1
C C5 0.7932(7) 0.5145(3) 0.5636(2) 0.0376(13) Uani d 1
H H5 0.9051 0.5224 0.5684 0.045 Uiso calc 1
C C6 0.6984(7) 0.4861(4) 0.6151(2) 0.0407(14) Uani d 1
H H6 0.7484 0.4743 0.6542 0.049 Uiso calc 1
C C7 0.4280(7) 0.4473(4) 0.6641(3) 0.0393(14) Uani d 1
C C8 0.4965(7) 0.4215(4) 0.7232(3) 0.0427(15) Uani d 1
C C9 0.2613(9) 0.4381(5) 0.6582(3) 0.0509(17) Uani d 1
C C10 0.8197(7) 0.5706(4) 0.4508(2) 0.0342(12) Uani d 1
C C11 1.0455(7) 0.6969(4) 0.4195(2) 0.0410(14) Uani d 1
H H11A 1.0741 0.7709 0.4320 0.049 Uiso calc 1
H H11B 1.0042 0.6993 0.3764 0.049 Uiso calc 1
C C12 1.1938(7) 0.6258(4) 0.4220(3) 0.0528(16) Uani d 1
H H12A 1.1658 0.5537 0.4061 0.063 Uiso calc 1
H H12B 1.2272 0.6178 0.4659 0.063 Uiso calc 1
C C13 1.3351(7) 0.6692(4) 0.3842(3) 0.0411(13) Uani d 1
C C14 1.3696(8) 0.6335(5) 0.3231(3) 0.0588(18) Uani d 1
H H14 1.3029 0.5823 0.3033 0.071 Uiso calc 1
C C15 1.5030(10) 0.6747(6) 0.2923(3) 0.073(2) Uani d 1
H H15 1.5268 0.6521 0.2511 0.088 Uiso calc 1
C C16 1.6006(8) 0.7483(5) 0.3219(3) 0.0651(19) Uani d 1
H H16 1.6928 0.7761 0.3019 0.078 Uiso calc 1
C C17 1.5592(8) 0.7807(4) 0.3820(3) 0.0535(16) Uani d 1
H H17 1.6247 0.8323 0.4020 0.064 Uiso calc 1
C C18 0.7317(7) 0.4234(4) 0.3780(2) 0.0503(15) Uani d 1
H H18A 0.6318 0.4357 0.3545 0.060 Uiso calc 1
H H18B 0.7045 0.3852 0.4170 0.060 Uiso calc 1
C C19 0.8465(8) 0.3534(4) 0.3386(3) 0.0561(18) Uani d 1
H H19A 0.7950 0.2833 0.3303 0.067 Uiso calc 1
H H19B 0.8650 0.3890 0.2981 0.067 Uiso calc 1
C C20 1.0068(9) 0.3340(4) 0.3703(3) 0.0538(18) Uani d 1
C C21 1.1451(11) 0.3258(5) 0.3349(4) 0.087(3) Uani d 1
H H21 1.1416 0.3349 0.2910 0.104 Uiso calc 1
C C22 1.2902(14) 0.3038(8) 0.3652(6) 0.126(5) Uani d 1
H H22 1.3855 0.2966 0.3417 0.151 Uiso calc 1
C C23 1.2936(15) 0.2928(6) 0.4289(6) 0.119(4) Uani d 1
H H23 1.3899 0.2779 0.4504 0.142 Uiso calc 1
C C24 1.1484(13) 0.3046(6) 0.4607(4) 0.096(3) Uani d 1
H H24 1.1501 0.2983 0.5047 0.116 Uiso calc 1
N N1 0.5540(7) 0.3992(4) 0.7715(2) 0.0621(15) Uani d 1
N N2 0.1223(7) 0.4308(5) 0.6515(3) 0.0822(19) Uani d 1
N N3 0.9188(5) 0.6550(3) 0.46196(18) 0.0381(11) Uani d 1
H H3A 0.9071 0.6881 0.4977 0.046 Uiso calc 1
N N4 1.4309(6) 0.7425(3) 0.4133(2) 0.0441(12) Uani d 1
N N5 0.8069(6) 0.5288(3) 0.39332(17) 0.0398(11) Uani d 1
H H5A 0.8458 0.5665 0.3623 0.048 Uiso calc 1
N N6 1.0051(8) 0.3245(4) 0.4330(3) 0.0757(18) Uani d 1

loop_
_atom_site_aniso_label
_atom_site_aniso_U_11
_atom_site_aniso_U_22
_atom_site_aniso_U_33
_atom_site_aniso_U_12
_atom_site_aniso_U_13
_atom_site_aniso_U_23
C1 0.036(3) 0.035(3) 0.030(3) 0.000(3) 0.000(3) 0.004(2)
C2 0.032(3) 0.046(3) 0.040(3) -0.001(3) -0.004(3) 0.006(3)
C3 0.042(4) 0.042(3) 0.035(3) 0.000(3) -0.005(3) 0.007(3)
C4 0.034(3) 0.038(3) 0.030(3) 0.000(3) 0.001(3) -0.002(2)
C5 0.031(3) 0.044(3) 0.038(3) -0.005(3) -0.003(3) 0.004(2)
C6 0.045(4) 0.046(3) 0.031(3) 0.000(3) -0.008(3) 0.008(3)
C7 0.038(4) 0.047(3) 0.032(3) 0.000(3) 0.000(3) 0.005(2)
C8 0.045(4) 0.050(3) 0.033(3) -0.006(3) 0.007(3) -0.002(3)
C9 0.049(4) 0.063(4) 0.040(4) 0.006(3) 0.007(4) 0.021(3)
C10 0.034(3) 0.036(3) 0.033(3) 0.007(3) 0.002(3) -0.002(2)
C11 0.046(4) 0.041(3) 0.035(3) -0.004(3) 0.005(3) -0.003(2)
C12 0.047(4) 0.053(3) 0.059(4) 0.003(3) 0.006(4) 0.009(3)
C13 0.034(3) 0.048(3) 0.042(3) 0.005(3) 0.001(3) 0.002(3)
C14 0.050(5) 0.082(4) 0.044(4) -0.014(4) -0.003(4) -0.016(3)
C15 0.073(6) 0.107(5) 0.039(4) -0.002(5) 0.010(4) -0.019(4)
C16 0.051(5) 0.089(5) 0.055(4) -0.008(4) 0.013(4) 0.001(4)
C17 0.051(4) 0.049(3) 0.061(4) -0.011(3) -0.001(4) -0.006(3)
C18 0.052(4) 0.050(3) 0.049(3) -0.013(3) 0.000(4) -0.010(3)
C19 0.069(5) 0.052(3) 0.048(4) -0.005(3) 0.004(4) -0.017(3)
C20 0.055(5) 0.041(3) 0.066(5) -0.007(3) 0.004(4) -0.016(3)
C21 0.070(6) 0.085(5) 0.105(6) -0.011(5) 0.012(6) -0.052(5)
C22 0.067(7) 0.118(7) 0.193(12) -0.008(6) 0.018(10) -0.090(9)
C23 0.073(7) 0.063(5) 0.220(13) 0.002(5) -0.036(11) -0.021(7)
C24 0.099(7) 0.077(5) 0.113(7) -0.017(6) -0.037(7) 0.028(5)
N1 0.064(4) 0.088(3) 0.034(3) -0.009(3) -0.004(3) 0.007(3)
N2 0.046(4) 0.129(5) 0.072(4) 0.001(4) -0.003(4) 0.046(4)
N3 0.043(3) 0.043(2) 0.029(2) -0.006(2) 0.005(2) -0.0062(19)
N4 0.046(3) 0.046(2) 0.041(3) -0.003(3) 0.007(3) 0.000(2)
N5 0.052(3) 0.037(2) 0.030(2) -0.007(2) 0.002(3) -0.0056(19)
N6 0.079(5) 0.075(4) 0.072(4) -0.009(4) -0.011(4) 0.016(3)

loop_
_atom_type_symbol
_atom_type_description
_atom_type_scat_dispersion_real
_atom_type_scat_dispersion_imag
_atom_type_scat_source
C C 0.0033 0.0016 'International Tables Vol C Tables 4.2.6.8 and 6.1.1.4'
H H 0.0000 0.0000 'International Tables Vol C Tables 4.2.6.8 and 6.1.1.4'
N N 0.0061 0.0033 'International Tables Vol C Tables 4.2.6.8 and 6.1.1.4'

loop_
_geom_angle_atom_site_label_1
_geom_angle_atom_site_label_2
_geom_angle_atom_site_label_3
_geom_angle
C6 C1 C2 116.7(5)
C6 C1 C7 123.0(5)
C2 C1 C7 120.3(5)
C3 C2 C1 121.7(5)
C2 C3 C4 120.5(5)
C3 C4 C5 118.9(5)
C3 C4 C10 120.8(5)
C5 C4 C10 120.2(5)
C6 C5 C4 120.1(5)
C5 C6 C1 122.0(5)
C9 C7 C8 117.4(6)
C9 C7 C1 121.6(6)
C8 C7 C1 120.8(5)
N1 C8 C7 179.1(6)
N2 C9 C7 178.1(8)
N5 C10 N3 120.7(5)
N5 C10 C4 122.4(5)
N3 C10 C4 116.9(4)
N3 C11 C12 110.8(4)
C11 C12 C13 113.9(4)
N4 C13 C14 120.9(5)
N4 C13 C12 116.6(5)
C14 C13 C12 122.5(5)
C15 C14 C13 119.2(6)
C16 C15 C14 119.9(6)
C15 C16 C17 118.0(6)
N4 C17 C16 123.7(6)
N5 C18 C19 110.7(5)
C20 C19 C18 113.1(5)
N6 C20 C21 123.2(8)
N6 C20 C19 116.6(7)
C21 C20 C19 120.1(7)
C20 C21 C22 118.8(9)
C23 C22 C21 119.9(13)
C22 C23 C24 117.1(13)
N6 C24 C23 124.8(9)
C10 N3 C11 126.6(4)
C17 N4 C13 118.3(5)
C10 N5 C18 125.2(4)
C20 N6 C24 116.2(7)

loop_
_geom_bond_atom_site_label_1
_geom_bond_atom_site_label_2
_geom_bond_distance
C1 C6 1.393(7)
C1 C2 1.403(6)
C1 C7 1.445(7)
C2 C3 1.378(6)
C3 C4 1.383(7)
C4 C5 1.395(6)
C4 C10 1.468(6)
C5 C6 1.379(6)
C7 C9 1.379(9)
C7 C8 1.401(7)
C8 N1 1.154(6)
C9 N2 1.154(8)
C10 N5 1.317(5)
C10 N3 1.334(6)
C11 N3 1.464(6)
C11 C12 1.497(7)
C12 C13 1.502(7)
C13 N4 1.339(6)
C13 C14 1.389(7)
C14 C15 1.369(8)
C15 C16 1.356(8)
C16 C17 1.367(7)
C17 N4 1.328(7)
C18 N5 1.463(5)
C18 C19 1.519(7)
C19 C20 1.495(8)
C20 N6 1.324(8)
C20 C21 1.362(9)
C21 C22 1.378(12)
C22 C23 1.349(12)
C23 C24 1.374(12)
C24 N6 1.336(10)
